data_4033737
loop_
_publ_author_name
'Mondal, Sandip'
'Bera, Sachinath'
'Ghosh, Prasanta'

_publ_section_title
;
 Redox Cascades and Making of a C-C Bond: 1,2-Benzodiazinyl Radicals and a
 Copper Complex of a Benzodiazine.
;
_journal_issue 4
_journal_name_full 'The Journal of organic chemistry'
_journal_page_first 1871
_journal_page_last 1881
_journal_paper_doi 10.1021/acs.joc.8b02858
_journal_volume 84
_journal_year 2019
_chemical_formula_sum 'C25 H12 N3 O4'
_chemical_formula_weight 418.38
_space_group_crystal_system triclinic
_space_group_IT_number 2
_space_group_name_Hall '-P 1'
_space_group_name_H-M_alt 'P -1'
_atom_sites_solution_hydrogens geom
_audit_creation_method SHELXL-2014/6
_cell_angle_alpha 111.834(3)
_cell_angle_beta 108.756(3)
_cell_angle_gamma 98.247(2)
_cell_formula_units_Z 2
_cell_length_a 8.3641(3)
_cell_length_b 11.0149(4)
_cell_length_c 12.0162(7)
_cell_measurement_reflns_used 4447
_cell_measurement_temperature 296(2)
_cell_measurement_theta_max 28.12
_cell_measurement_theta_min 2.62
_cell_volume 928.48(8)
_computing_cell_refinement 'Bruker SAINT'
_computing_data_collection 'Bruker APEX2'
_computing_data_reduction 'Bruker SAINT'
_computing_molecular_graphics 'Bruker SHELXTL'
_computing_publication_material 'Bruker SHELXTL'
_computing_structure_refinement 'SHELXL-2014/6 (Sheldrick, 2014)'
_computing_structure_solution 'SHELXS-97 (Sheldrick 2008)'
_diffrn_ambient_temperature 296(2)
_diffrn_measured_fraction_theta_full 0.995
_diffrn_measured_fraction_theta_max 0.991
_diffrn_measurement_device_type 'Bruker APEX-II CCD'
_diffrn_measurement_method '\f and \w scans'
_diffrn_radiation_type MoK\a
_diffrn_radiation_wavelength 0.71073
_diffrn_reflns_av_R_equivalents 0.0392
_diffrn_reflns_av_unetI/netI 0.0551
_diffrn_reflns_Laue_measured_fraction_full 0.995
_diffrn_reflns_Laue_measured_fraction_max 0.991
_diffrn_reflns_limit_h_max 11
_diffrn_reflns_limit_h_min -11
_diffrn_reflns_limit_k_max 14
_diffrn_reflns_limit_k_min -14
_diffrn_reflns_limit_l_max 14
_diffrn_reflns_limit_l_min -15
_diffrn_reflns_number 10372
_diffrn_reflns_point_group_measured_fraction_full 0.995
_diffrn_reflns_point_group_measured_fraction_max 0.991
_diffrn_reflns_theta_full 25.242
_diffrn_reflns_theta_max 28.177
_diffrn_reflns_theta_min 2.873
_exptl_absorpt_coefficient_mu 0.104
_exptl_absorpt_correction_type multi-scan
_exptl_crystal_colour red
_exptl_crystal_density_diffrn 1.496
_exptl_crystal_description Prism
_exptl_crystal_F_000 430
_exptl_crystal_size_max 0.12
_exptl_crystal_size_mid 0.08
_exptl_crystal_size_min 0.05
_exptl_transmission_factor_max 0.942
_exptl_transmission_factor_min 0.752
_refine_diff_density_max 0.540
_refine_diff_density_min -0.294
_refine_diff_density_rms 0.055
_refine_ls_extinction_method none
_refine_ls_goodness_of_fit_ref 1.180
_refine_ls_hydrogen_treatment constr
_refine_ls_matrix_type full
_refine_ls_number_parameters 289
_refine_ls_number_reflns 4509
_refine_ls_number_restraints 0
_refine_ls_restrained_S_all 1.180
_refine_ls_R_factor_all 0.0940
_refine_ls_R_factor_gt 0.0607
_refine_ls_shift/su_max 0.000
_refine_ls_shift/su_mean 0.000
_refine_ls_structure_factor_coef Fsqd
_refine_ls_weighting_details 'w=1/[\s^2^(Fo^2^)+(0.0792P)^2^] where P=(Fo^2^+2Fc^2^)/3'
_refine_ls_weighting_scheme calc
_refine_ls_wR_factor_gt 0.1499
_refine_ls_wR_factor_ref 0.1660
_reflns_Friedel_coverage 0.000
_reflns_number_gt 3110
_reflns_number_total 4509
_reflns_threshold_expression 'I > 2\s(I)'
_cod_data_source_file jo8b02858_si_003.cif
_cod_data_source_block PyCn
_cod_original_cell_volume 928.47(8)
_cod_database_code 4033737
_shelx_space_group_comment
;
The symmetry employed for this shelxl refinement is uniquely defined
by the following loop, which should always be used as a source of
symmetry information in preference to the above space-group names.
They are only intended as comments.
;
_shelxl_version_number 2014/6

loop_
_space_group_symop_operation_xyz
'x, y, z'
'-x, -y, -z'

loop_
_atom_site_label
_atom_site_type_symbol
_atom_site_fract_x
_atom_site_fract_y
_atom_site_fract_z
_atom_site_U_iso_or_equiv
_atom_site_adp_type
_atom_site_occupancy
_atom_site_site_symmetry_order
_atom_site_calc_flag
_atom_site_refinement_flags_posn
_atom_site_refinement_flags_adp
C1 C 0.1870(3) 0.76894(19) 0.4962(2) 0.0391(5) Uani 1 1 d . .
N1 N 0.4197(2) 0.78807(15) 0.67757(16) 0.0330(4) Uani 1 1 d . .
O1 O 0.2275(2) 0.89272(15) 0.54071(19) 0.0689(6) Uani 1 1 d . .
C2 C 0.2964(2) 0.70028(17) 0.56525(18) 0.0294(4) Uani 1 1 d . .
N2 N 0.5237(2) 0.73879(14) 0.75309(15) 0.0324(4) Uani 1 1 d . .
O2 O 0.03097(19) 0.33732(12) 0.35024(15) 0.0447(4) Uani 1 1 d . .
C3 C 0.2530(2) 0.55086(16) 0.51234(17) 0.0268(4) Uani 1 1 d . .
N3 N 0.5779(2) 0.81725(16) 0.97394(17) 0.0419(4) Uani 1 1 d . .
O3 O 0.2954(2) 0.27052(13) 0.43982(14) 0.0488(4) Uani 1 1 d . .
C4 C 0.0996(2) 0.47423(17) 0.40278(18) 0.0296(4) Uani 1 1 d . .
O4 O 0.80340(19) 0.66208(13) 0.87105(15) 0.0458(4) Uani 1 1 d . .
C5 C -0.0107(2) 0.53541(18) 0.33106(18) 0.0311(4) Uani 1 1 d . .
C6 C -0.1608(3) 0.4507(2) 0.21523(19) 0.0386(5) Uani 1 1 d . .
H6 H -0.1903 0.3561 0.1846 0.046 Uiso 1 1 calc R U
C7 C -0.2653(3) 0.5069(2) 0.1462(2) 0.0460(5) Uani 1 1 d . .
H7 H -0.3644 0.4497 0.0691 0.055 Uiso 1 1 calc R U
C8 C -0.2240(3) 0.6473(3) 0.1906(2) 0.0519(6) Uani 1 1 d . .
H8 H -0.2951 0.6841 0.1432 0.062 Uiso 1 1 calc R U
C9 C -0.0779(3) 0.7326(2) 0.3047(2) 0.0476(5) Uani 1 1 d . .
H9 H -0.0508 0.8271 0.3349 0.057 Uiso 1 1 calc R U
C10 C 0.0298(3) 0.67744(19) 0.37543(19) 0.0343(4) Uani 1 1 d . .
C11 C 0.5144(2) 0.60287(16) 0.70931(18) 0.0278(4) Uani 1 1 d . .
C12 C 0.3843(2) 0.50560(16) 0.59219(17) 0.0266(4) Uani 1 1 d . .
C13 C 0.3890(2) 0.36287(17) 0.55165(19) 0.0320(4) Uani 1 1 d . .
C14 C 0.5089(3) 0.32611(17) 0.64669(19) 0.0325(4) Uani 1 1 d . .
C15 C 0.4855(3) 0.1887(2) 0.6196(2) 0.0440(5) Uani 1 1 d . .
H15 H 0.3943 0.1204 0.5428 0.053 Uiso 1 1 calc R U
C16 C 0.5987(3) 0.1547(2) 0.7076(2) 0.0527(6) Uani 1 1 d . .
H16 H 0.5817 0.0633 0.6909 0.063 Uiso 1 1 calc R U
C17 C 0.7364(3) 0.2549(2) 0.8196(2) 0.0520(6) Uani 1 1 d . .
H17 H 0.8133 0.2306 0.8772 0.062 Uiso 1 1 calc R U
C18 C 0.7611(3) 0.3916(2) 0.8472(2) 0.0421(5) Uani 1 1 d . .
H18 H 0.8546 0.4592 0.9228 0.051 Uiso 1 1 calc R U
C19 C 0.6453(2) 0.42667(18) 0.76101(19) 0.0320(4) Uani 1 1 d . .
C20 C 0.6683(2) 0.57179(18) 0.78986(18) 0.0313(4) Uani 1 1 d . .
C21 C 0.6216(2) 0.84195(17) 0.88713(18) 0.0313(4) Uani 1 1 d . .
C22 C 0.7423(3) 0.95892(19) 0.9133(2) 0.0405(5) Uani 1 1 d . .
H22 H 0.7663 0.9707 0.8470 0.049 Uiso 1 1 calc R U
C23 C 0.8259(3) 1.05773(19) 1.0422(2) 0.0476(6) Uani 1 1 d . .
H23 H 0.9098 1.1380 1.0654 0.057 Uiso 1 1 calc R U
C24 C 0.7831(3) 1.0355(2) 1.1358(2) 0.0499(6) Uani 1 1 d . .
H24 H 0.8368 1.1008 1.2232 0.060 Uiso 1 1 calc R U
C25 C 0.6608(3) 0.9164(2) 1.0983(2) 0.0491(6) Uani 1 1 d . .
H25 H 0.6330 0.9026 1.1625 0.059 Uiso 1 1 calc R U

loop_
_atom_site_aniso_label
_atom_site_aniso_U_11
_atom_site_aniso_U_22
_atom_site_aniso_U_33
_atom_site_aniso_U_23
_atom_site_aniso_U_13
_atom_site_aniso_U_12
C1 0.0392(11) 0.0315(9) 0.0419(12) 0.0181(9) 0.0105(10) 0.0072(8)
N1 0.0322(8) 0.0262(7) 0.0333(9) 0.0113(7) 0.0079(7) 0.0062(6)
O1 0.0636(11) 0.0311(8) 0.0748(12) 0.0223(8) -0.0103(10) 0.0041(7)
C2 0.0280(9) 0.0253(8) 0.0294(10) 0.0095(7) 0.0099(8) 0.0042(7)
N2 0.0345(9) 0.0223(7) 0.0285(8) 0.0066(6) 0.0056(7) 0.0050(6)
O2 0.0369(8) 0.0247(6) 0.0444(8) 0.0039(6) 0.0017(7) -0.0025(6)
C3 0.0278(9) 0.0252(8) 0.0241(9) 0.0084(7) 0.0115(8) 0.0041(7)
N3 0.0434(10) 0.0313(8) 0.0356(10) 0.0053(7) 0.0136(8) 0.0005(7)
O3 0.0518(9) 0.0285(7) 0.0388(8) 0.0012(6) 0.0028(7) 0.0105(6)
C4 0.0303(9) 0.0264(8) 0.0254(9) 0.0071(7) 0.0110(8) 0.0033(7)
O4 0.0328(8) 0.0333(7) 0.0465(9) 0.0077(6) 0.0010(7) 0.0044(6)
C5 0.0290(10) 0.0378(9) 0.0257(9) 0.0121(8) 0.0136(8) 0.0078(8)
C6 0.0347(11) 0.0419(10) 0.0291(10) 0.0098(8) 0.0098(9) 0.0074(9)
C7 0.0376(11) 0.0596(13) 0.0290(11) 0.0155(10) 0.0069(9) 0.0091(10)
C8 0.0456(13) 0.0662(15) 0.0450(13) 0.0334(12) 0.0088(11) 0.0184(11)
C9 0.0464(13) 0.0461(11) 0.0486(13) 0.0262(10) 0.0116(11) 0.0135(10)
C10 0.0318(10) 0.0388(10) 0.0308(10) 0.0165(8) 0.0112(9) 0.0070(8)
C11 0.0291(9) 0.0228(8) 0.0275(9) 0.0085(7) 0.0113(8) 0.0045(7)
C12 0.0288(9) 0.0241(8) 0.0258(9) 0.0095(7) 0.0130(8) 0.0056(7)
C13 0.0329(10) 0.0253(8) 0.0322(10) 0.0091(8) 0.0130(9) 0.0045(7)
C14 0.0374(11) 0.0286(9) 0.0341(10) 0.0144(8) 0.0174(9) 0.0098(8)
C15 0.0530(13) 0.0297(9) 0.0448(12) 0.0150(9) 0.0179(11) 0.0094(9)
C16 0.0700(17) 0.0371(11) 0.0582(15) 0.0285(11) 0.0244(13) 0.0200(11)
C17 0.0625(15) 0.0503(12) 0.0513(14) 0.0324(11) 0.0185(13) 0.0229(12)
C18 0.0430(12) 0.0452(11) 0.0361(11) 0.0198(9) 0.0119(10) 0.0131(9)
C19 0.0336(10) 0.0326(9) 0.0333(10) 0.0158(8) 0.0165(9) 0.0100(8)
C20 0.0305(10) 0.0296(9) 0.0288(10) 0.0093(8) 0.0114(8) 0.0064(8)
C21 0.0288(9) 0.0215(8) 0.0298(10) 0.0042(7) 0.0050(8) 0.0053(7)
C22 0.0387(11) 0.0307(9) 0.0431(12) 0.0143(9) 0.0113(10) 0.0044(8)
C23 0.0388(12) 0.0231(9) 0.0525(14) 0.0048(9) 0.0041(11) -0.0028(8)
C24 0.0485(13) 0.0341(10) 0.0356(12) -0.0038(9) 0.0056(11) 0.0050(9)
C25 0.0566(14) 0.0426(11) 0.0347(12) 0.0067(9) 0.0187(11) 0.0059(10)

loop_
_atom_type_symbol
_atom_type_description
_atom_type_scat_dispersion_real
_atom_type_scat_dispersion_imag
_atom_type_scat_source
C C 0.0033 0.0016 'International Tables Vol C Tables 4.2.6.8 and 6.1.1.4'
H H 0.0000 0.0000 'International Tables Vol C Tables 4.2.6.8 and 6.1.1.4'
N N 0.0061 0.0033 'International Tables Vol C Tables 4.2.6.8 and 6.1.1.4'
O O 0.0106 0.0060 'International Tables Vol C Tables 4.2.6.8 and 6.1.1.4'

loop_
_geom_angle_atom_site_label_1
_geom_angle_atom_site_label_2
_geom_angle_atom_site_label_3
_geom_angle
O1 C1 C10 122.99(18)
O1 C1 C2 120.88(18)
C10 C1 C2 116.12(15)
C2 N1 N2 117.83(14)
N1 C2 C3 125.78(16)
N1 C2 C1 111.89(15)
C3 C2 C1 122.13(16)
N1 N2 C11 122.88(15)
N1 N2 C21 111.77(13)
C11 N2 C21 124.72(15)
C4 C3 C2 117.45(16)
C4 C3 C12 129.49(15)
C2 C3 C12 113.01(15)
C21 N3 C25 115.61(17)
O2 C4 C3 124.91(16)
O2 C4 C5 112.60(16)
C3 C4 C5 122.47(16)
C6 C5 C10 118.63(17)
C6 C5 C4 119.71(16)
C10 C5 C4 121.67(17)
C7 C6 C5 120.34(19)
C7 C6 H6 119.8
C5 C6 H6 119.8
C6 C7 C8 120.7(2)
C6 C7 H7 119.7
C8 C7 H7 119.7
C9 C8 C7 120.0(2)
C9 C8 H8 120.0
C7 C8 H8 120.0
C8 C9 C10 120.1(2)
C8 C9 H9 120.0
C10 C9 H9 120.0
C9 C10 C5 120.29(19)
C9 C10 C1 119.81(18)
C5 C10 C1 119.89(16)
C12 C11 N2 121.19(16)
C12 C11 C20 122.94(15)
N2 C11 C20 115.45(15)
C11 C12 C13 117.10(16)
C11 C12 C3 118.35(14)
C13 C12 C3 124.50(15)
O3 C13 C12 122.38(17)
O3 C13 C14 117.83(15)
C12 C13 C14 119.79(16)
C19 C14 C15 119.70(18)
C19 C14 C13 120.67(15)
C15 C14 C13 119.63(18)
C16 C15 C14 119.5(2)
C16 C15 H15 120.3
C14 C15 H15 120.3
C17 C16 C15 120.56(19)
C17 C16 H16 119.7
C15 C16 H16 119.7
C16 C17 C18 120.4(2)
C16 C17 H17 119.8
C18 C17 H17 119.8
C17 C18 C19 119.4(2)
C17 C18 H18 120.3
C19 C18 H18 120.3
C14 C19 C18 120.47(17)
C14 C19 C20 119.48(16)
C18 C19 C20 120.05(17)
O4 C20 C19 122.75(17)
O4 C20 C11 120.97(16)
C19 C20 C11 116.25(15)
N3 C21 C22 125.63(18)
N3 C21 N2 114.99(16)
C22 C21 N2 119.26(18)
C21 C22 C23 117.1(2)
C21 C22 H22 121.5
C23 C22 H22 121.5
C24 C23 C22 118.89(19)
C24 C23 H23 120.6
C22 C23 H23 120.6
C25 C24 C23 118.9(2)
C25 C24 H24 120.6
C23 C24 H24 120.6
N3 C25 C24 123.9(2)
N3 C25 H25 118.1
C24 C25 H25 118.1

loop_
_geom_bond_atom_site_label_1
_geom_bond_atom_site_label_2
_geom_bond_distance
C1 O1 1.212(2)
C1 C10 1.468(3)
C1 C2 1.508(3)
N1 C2 1.292(2)
N1 N2 1.367(2)
C2 C3 1.465(2)
N2 C11 1.371(2)
N2 C21 1.442(2)
O2 C4 1.346(2)
C3 C4 1.367(3)
C3 C12 1.487(2)
N3 C21 1.313(3)
N3 C25 1.345(3)
O3 C13 1.238(2)
C4 C5 1.465(3)
O4 C20 1.210(2)
C5 C6 1.399(3)
C5 C10 1.399(3)
C6 C7 1.380(3)
C6 H6 0.9300
C7 C8 1.382(3)
C7 H7 0.9300
C8 C9 1.375(3)
C8 H8 0.9300
C9 C10 1.397(3)
C9 H9 0.9300
C11 C12 1.368(2)
C11 C20 1.511(3)
C12 C13 1.473(2)
C13 C14 1.482(3)
C14 C19 1.383(3)
C14 C15 1.394(2)
C15 C16 1.381(3)
C15 H15 0.9300
C16 C17 1.374(3)
C16 H16 0.9300
C17 C18 1.384(3)
C17 H17 0.9300
C18 C19 1.386(3)
C18 H18 0.9300
C19 C20 1.473(2)
C21 C22 1.378(3)
C22 C23 1.380(3)
C22 H22 0.9300
C23 C24 1.375(3)
C23 H23 0.9300
C24 C25 1.360(3)
C24 H24 0.9300
C25 H25 0.9300
